data_1513194
loop_
_publ_author_name
'Sumitava Khan'
'Subhasis Roy'
'Kishalay Bhar'
'Rajarshi Ghosh'
'Chia-Her Lin'
'Joan Ribas'
'Barindra Kumar Ghosh'

_publ_section_title
;
 Syntheses, structures and magnetic properties of two neutral coordination
 polymers of cobalt(II) containing a tailored aromatic diamine and
 pseudohalides as bridging units: Control of dimensionality by varying
 pseudohalide
;
_journal_name_full
;
Inorganica Chimica Acta
;
_journal_page_first 40
_journal_page_last 45
_journal_paper_doi 10.1016/j.ica.2012.12.009
_journal_volume 398
_journal_year 2013
_chemical_formula_sum 'C16 H12 Co N8'
_chemical_formula_weight 375.27
_space_group_IT_number 2
_symmetry_cell_setting triclinic
_symmetry_space_group_name_Hall '-P 1'
_symmetry_space_group_name_H-M 'P -1'
_atom_sites_solution_hydrogens geom
_atom_sites_solution_primary direct
_atom_sites_solution_secondary difmap
_cell_angle_alpha 78.7210(10)
_cell_angle_beta 69.9550(10)
_cell_angle_gamma 65.1680(10)
_cell_formula_units_Z 1
_cell_length_a 7.09300(10)
_cell_length_b 7.29310(10)
_cell_length_c 9.3585(2)
_cell_measurement_reflns_used 3465
_cell_measurement_temperature 293(2)
_cell_measurement_theta_max 28.2325
_cell_measurement_theta_min 2.3208
_cell_volume 411.983(13)
_computing_cell_refinement 'SAINT V7.68A (Bruker AXS, 2009)'
_computing_data_collection 'APEX2 (Bruker AXS, 2010)'
_computing_data_reduction 'SAINT V7.68A (Bruker AXS, 2009)'
_computing_molecular_graphics 'SHELXTL (Sheldrick, 2008)'
_computing_publication_material SHELXTL
_computing_structure_refinement 'SHELXL-97 (Sheldrick, 2008)'
_computing_structure_solution 'SHELXS-97 (Sheldrick, 2008)'
_diffrn_ambient_temperature 293(2)
_diffrn_detector_area_resol_mean 8.3333
_diffrn_measured_fraction_theta_full 0.974
_diffrn_measured_fraction_theta_max 0.974
_diffrn_measurement_device_type 'Bruker APEX-II CCD'
_diffrn_measurement_method '\f and \w scans'
_diffrn_radiation_monochromator graphite
_diffrn_radiation_source 'fine-focus sealed tube'
_diffrn_radiation_type MoK\a
_diffrn_radiation_wavelength 0.71073
_diffrn_reflns_av_R_equivalents 0.0197
_diffrn_reflns_av_sigmaI/netI 0.0271
_diffrn_reflns_limit_h_max 9
_diffrn_reflns_limit_h_min -9
_diffrn_reflns_limit_k_max 8
_diffrn_reflns_limit_k_min -9
_diffrn_reflns_limit_l_max 12
_diffrn_reflns_limit_l_min -11
_diffrn_reflns_number 4904
_diffrn_reflns_theta_full 28.27
_diffrn_reflns_theta_max 28.27
_diffrn_reflns_theta_min 2.32
_exptl_absorpt_coefficient_mu 1.058
_exptl_absorpt_correction_T_max 0.8
_exptl_absorpt_correction_T_min 0.7
_exptl_absorpt_correction_type multi-scan
_exptl_absorpt_process_details 'SADABS V2008/1 (Bruker AXS)'
_exptl_crystal_colour light-brown
_exptl_crystal_density_diffrn 1.513
_exptl_crystal_density_method 'not measured'
_exptl_crystal_description tabular
_exptl_crystal_F_000 191
_exptl_crystal_size_max 0.30
_exptl_crystal_size_mid 0.25
_exptl_crystal_size_min 0.15
_refine_diff_density_max 0.254
_refine_diff_density_min -0.233
_refine_diff_density_rms 0.053
_refine_ls_extinction_method none
_refine_ls_goodness_of_fit_ref 1.067
_refine_ls_hydrogen_treatment constr
_refine_ls_matrix_type full
_refine_ls_number_parameters 115
_refine_ls_number_reflns 1991
_refine_ls_number_restraints 0
_refine_ls_restrained_S_all 1.067
_refine_ls_R_factor_all 0.0357
_refine_ls_R_factor_gt 0.0311
_refine_ls_shift/su_max 0.000
_refine_ls_shift/su_mean 0.000
_refine_ls_structure_factor_coef Fsqd
_refine_ls_weighting_details 'calc w=1/[\s^2^(Fo^2^)+(0.0385P)^2^+0.1520P] where P=(Fo^2^+2Fc^2^)/3'
_refine_ls_weighting_scheme calc
_refine_ls_wR_factor_gt 0.0789
_refine_ls_wR_factor_ref 0.0817
_reflns_number_gt 1827
_reflns_number_total 1991
_reflns_threshold_expression >2sigma(I)
_cod_data_source_file ICA-2013-398-40-45-1.cif
_cod_data_source_block bco6
_cod_original_cell_volume 411.983(12)
_cod_database_code 1513194

loop_
_symmetry_equiv_pos_as_xyz
'x, y, z'
'-x, -y, -z'

loop_
_atom_site_label
_atom_site_type_symbol
_atom_site_fract_x
_atom_site_fract_y
_atom_site_fract_z
_atom_site_U_iso_or_equiv
_atom_site_adp_type
_atom_site_occupancy
_atom_site_symmetry_multiplicity
_atom_site_calc_flag
_atom_site_refinement_flags
Co1 Co 0.5000 0.5000 0.5000 0.02962(12) Uani 1 2 d S
N1 N 0.2493(3) 0.7838(2) 0.56581(19) 0.0386(4) Uani 1 1 d .
N2 N 0.4118(3) 0.5542(2) 0.28865(19) 0.0372(4) Uani 1 1 d .
H2A H 0.2543 0.6315 0.3239 0.045 Uiso 1 1 d .
H2B H 0.5106 0.6220 0.2360 0.045 Uiso 1 1 d .
N3 N 0.2934(3) 1.3430(3) 0.6053(2) 0.0442(4) Uani 1 1 d .
N4 N 0.0895(3) 1.1259(2) 0.6554(2) 0.0415(4) Uani 1 1 d .
C1 C 0.1820(3) 0.9450(3) 0.6045(2) 0.0305(4) Uani 1 1 d .
C2 C 0.4380(3) 0.3920(3) 0.2086(2) 0.0339(4) Uani 1 1 d .
C3 C 0.4885(3) 0.0798(3) 0.04524(19) 0.0323(4) Uani 1 1 d .
C11 C 0.2072(3) 1.2339(3) 0.6256(2) 0.0333(4) Uani 1 1 d .
C17 C 0.6343(3) 0.2932(3) 0.1047(2) 0.0386(4) Uani 1 1 d .
H17A H 0.7510 0.3301 0.0881 0.046 Uiso 1 1 calc R
C19 C 0.6587(3) 0.1394(3) 0.0252(2) 0.0364(4) Uani 1 1 d .
H19A H 0.7927 0.0741 -0.0436 0.044 Uiso 1 1 calc R
C21 C 0.2949(4) 0.1778(4) 0.1539(3) 0.0512(6) Uani 1 1 d .
H21A H 0.1784 0.1397 0.1727 0.061 Uiso 1 1 calc R
C22 C 0.2699(3) 0.3301(3) 0.2351(3) 0.0492(5) Uani 1 1 d .
H22A H 0.1387 0.3910 0.3081 0.059 Uiso 1 1 calc R

loop_
_atom_site_aniso_label
_atom_site_aniso_U_11
_atom_site_aniso_U_22
_atom_site_aniso_U_33
_atom_site_aniso_U_23
_atom_site_aniso_U_13
_atom_site_aniso_U_12
Co1 0.0334(2) 0.02085(18) 0.0384(2) -0.00919(13) -0.00825(14) -0.01258(14)
N1 0.0391(9) 0.0293(8) 0.0488(9) -0.0116(7) -0.0115(7) -0.0115(7)
N2 0.0438(9) 0.0295(8) 0.0419(9) -0.0096(7) -0.0142(7) -0.0129(7)
N3 0.0425(9) 0.0318(9) 0.0611(11) -0.0116(8) -0.0067(8) -0.0197(8)
N4 0.0307(8) 0.0296(8) 0.0632(11) -0.0181(8) -0.0008(7) -0.0141(7)
C1 0.0277(8) 0.0278(9) 0.0373(9) -0.0067(7) -0.0069(7) -0.0118(7)
C2 0.0413(10) 0.0274(9) 0.0346(9) -0.0069(7) -0.0151(8) -0.0094(8)
C3 0.0350(9) 0.0322(9) 0.0290(8) -0.0079(7) -0.0063(7) -0.0118(8)
C11 0.0317(9) 0.0247(8) 0.0404(9) -0.0090(7) -0.0060(7) -0.0084(7)
C17 0.0391(10) 0.0458(11) 0.0361(9) -0.0083(8) -0.0092(8) -0.0200(9)
C19 0.0334(9) 0.0430(11) 0.0314(9) -0.0130(8) -0.0047(7) -0.0124(8)
C21 0.0374(11) 0.0566(14) 0.0628(14) -0.0322(11) 0.0042(10) -0.0237(10)
C22 0.0376(11) 0.0498(13) 0.0580(13) -0.0312(11) 0.0009(9) -0.0144(10)

loop_
_atom_type_symbol
_atom_type_description
_atom_type_scat_dispersion_real
_atom_type_scat_dispersion_imag
_atom_type_scat_source
C C 0.0033 0.0016 'International Tables Vol C Tables 4.2.6.8 and 6.1.1.4'
H H 0.0000 0.0000 'International Tables Vol C Tables 4.2.6.8 and 6.1.1.4'
Co Co 0.3494 0.9721 'International Tables Vol C Tables 4.2.6.8 and 6.1.1.4'
N N 0.0061 0.0033 'International Tables Vol C Tables 4.2.6.8 and 6.1.1.4'

loop_
_geom_angle_atom_site_label_1
_geom_angle_atom_site_label_2
_geom_angle_atom_site_label_3
_geom_angle
_geom_angle_site_symmetry_1
_geom_angle_site_symmetry_3
N3 Co1 N3 180.0 2_676 1_545
N3 Co1 N1 87.11(7) 2_676 .
N3 Co1 N1 92.89(7) 1_545 .
N3 Co1 N1 92.89(7) 2_676 2_666
N3 Co1 N1 87.11(7) 1_545 2_666
N1 Co1 N1 180.0 . 2_666
N3 Co1 N2 91.57(7) 2_676 2_666
N3 Co1 N2 88.43(7) 1_545 2_666
N1 Co1 N2 92.40(6) . 2_666
N1 Co1 N2 87.60(6) 2_666 2_666
N3 Co1 N2 88.43(7) 2_676 .
N3 Co1 N2 91.57(7) 1_545 .
N1 Co1 N2 87.60(6) . .
N1 Co1 N2 92.40(6) 2_666 .
N2 Co1 N2 180.000(1) 2_666 .
C1 N1 Co1 153.69(15) . .
C2 N2 Co1 122.19(12) . .
C2 N2 H2A 105.4 . .
Co1 N2 H2A 101.5 . .
C2 N2 H2B 114.0 . .
Co1 N2 H2B 93.2 . .
H2A N2 H2B 120.8 . .
C11 N3 Co1 161.39(17) . 1_565
C1 N4 C11 118.18(16) . .
N1 C1 N4 174.9(2) . .
C22 C2 C17 118.72(17) . .
C22 C2 N2 120.88(17) . .
C17 C2 N2 120.40(18) . .
C21 C3 C19 116.28(17) . .
C21 C3 C3 121.7(2) . 2_655
C19 C3 C3 122.0(2) . 2_655
N3 C11 N4 173.7(2) . .
C2 C17 C19 120.49(18) . .
C2 C17 H17A 119.8 . .
C19 C17 H17A 119.8 . .
C17 C19 C3 121.88(17) . .
C17 C19 H19A 119.1 . .
C3 C19 H19A 119.1 . .
C22 C21 C3 122.16(19) . .
C22 C21 H21A 118.9 . .
C3 C21 H21A 118.9 . .
C2 C22 C21 120.38(19) . .
C2 C22 H22A 119.8 . .
C21 C22 H22A 119.8 . .

loop_
_geom_bond_atom_site_label_1
_geom_bond_atom_site_label_2
_geom_bond_distance
_geom_bond_site_symmetry_2
Co1 N3 2.0996(17) 2_676
Co1 N3 2.0996(17) 1_545
Co1 N1 2.1173(16) .
Co1 N1 2.1173(16) 2_666
Co1 N2 2.1895(16) 2_666
Co1 N2 2.1895(16) .
N1 C1 1.148(2) .
N2 C2 1.436(2) .
N2 H2A 0.9829 .
N2 H2B 0.9682 .
N3 C11 1.146(2) .
N3 Co1 2.0996(17) 1_565
N4 C1 1.304(2) .
N4 C11 1.305(2) .
C2 C22 1.376(3) .
C2 C17 1.380(3) .
C3 C21 1.391(3) .
C3 C19 1.391(3) .
C3 C3 1.493(3) 2_655
C17 C19 1.385(3) .
C17 H17A 0.9300 .
C19 H19A 0.9300 .
C21 C22 1.384(3) .
C21 H21A 0.9300 .
C22 H22A 0.9300 .
